data_4115077
loop_
_publ_author_name
'Dan Yang'
'Yu-Hui Zhang'
'Nian-Yong Zhu'

_publ_section_title
;
 \b2,2-Aminoxy Acids: A New Building Block for Turns and Helices
;
_journal_name_full 'Journal of the American Chemical Society'
_journal_page_first 9966
_journal_page_last 9967
_journal_paper_doi 10.1021/ja026966n
_journal_volume 124
_journal_year 2002
_chemical_formula_moiety 'C21 H39 N3 O5'
_chemical_formula_sum 'C21 H39 N3 O5'
_chemical_formula_weight 413.55
_chemical_name_systematic
;
 ?
;
_space_group_IT_number 4
_symmetry_cell_setting monoclinic
_symmetry_space_group_name_Hall 'P 2yb'
_symmetry_space_group_name_H-M 'P 1 21 1'
_atom_sites_solution_hydrogens geom
_atom_sites_solution_primary direct
_atom_sites_solution_secondary difmap
_audit_creation_method SHELXL-97
_cell_angle_alpha 90.00
_cell_angle_beta 99.26(3)
_cell_angle_gamma 90.00
_cell_formula_units_Z 2
_cell_length_a 5.7650(12)
_cell_length_b 19.431(4)
_cell_length_c 10.821(2)
_cell_measurement_reflns_used 0
_cell_measurement_temperature 301(2)
_cell_measurement_theta_max 0
_cell_measurement_theta_min 0
_cell_volume 1196.4(4)
_computing_cell_refinement Scalepack
_computing_data_collection MarControl
_computing_data_reduction Denzo
_computing_molecular_graphics 'Ortep-3 for Windows (Farrugia, 1997)'
_computing_publication_material 'WinGX publication routines (Farrugia, 1999)'
_computing_structure_refinement 'SHELXL-97 (Sheldrick, 1997)'
_computing_structure_solution SIR-97
_diffrn_ambient_temperature 301(2)
_diffrn_measured_fraction_theta_full 0.899
_diffrn_measured_fraction_theta_max 0.899
_diffrn_measurement_device_type 'Marresearch Imaging Plate mar300'
_diffrn_measurement_method Oscillation
_diffrn_radiation_monochromator graphite
_diffrn_radiation_source 'fine-focus sealed tube'
_diffrn_radiation_type MoK\a
_diffrn_radiation_wavelength 0.71069
_diffrn_reflns_av_R_equivalents 0.0202
_diffrn_reflns_av_sigmaI/netI 0.0342
_diffrn_reflns_limit_h_max 6
_diffrn_reflns_limit_h_min -6
_diffrn_reflns_limit_k_max 23
_diffrn_reflns_limit_k_min -20
_diffrn_reflns_limit_l_max 12
_diffrn_reflns_limit_l_min -12
_diffrn_reflns_number 6840
_diffrn_reflns_theta_full 25.56
_diffrn_reflns_theta_max 25.56
_diffrn_reflns_theta_min 2.10
_exptl_absorpt_coefficient_mu 0.081
_exptl_absorpt_correction_type none
_exptl_crystal_colour colorless
_exptl_crystal_density_diffrn 1.148
_exptl_crystal_description prism
_exptl_crystal_F_000 452
_exptl_crystal_size_max 0.6
_exptl_crystal_size_mid 0.4
_exptl_crystal_size_min 0.3
_refine_diff_density_max 0.393
_refine_diff_density_min -0.211
_refine_diff_density_rms 0.050
_refine_ls_abs_structure_details 'Flack H D (1983), Acta Cryst. A39, 876-881'
_refine_ls_abs_structure_Flack 0.4(14)
_refine_ls_extinction_method none
_refine_ls_goodness_of_fit_ref 1.012
_refine_ls_hydrogen_treatment mixed
_refine_ls_matrix_type full
_refine_ls_number_parameters 275
_refine_ls_number_reflns 3328
_refine_ls_number_restraints 1
_refine_ls_restrained_S_all 1.012
_refine_ls_R_factor_all 0.0556
_refine_ls_R_factor_gt 0.0509
_refine_ls_shift/su_max 0.000
_refine_ls_shift/su_mean 0.000
_refine_ls_structure_factor_coef Fsqd
_refine_ls_weighting_details 'calc w=1/[\s^2^(Fo^2^)+(0.1263P)^2^+0.0000P] where P=(Fo^2^+2Fc^2^)/3'
_refine_ls_weighting_scheme calc
_refine_ls_wR_factor_gt 0.1478
_refine_ls_wR_factor_ref 0.1520
_reflns_number_gt 2921
_reflns_number_total 3328
_reflns_threshold_expression >2sigma(I)
_cod_data_source_file ja026966n_s3_2.cif
_cod_data_source_block compound4
_cod_original_sg_symbol_H-M 'P 21'
_cod_database_code 4115077

loop_
_symmetry_equiv_pos_as_xyz
'x, y, z'
'-x, y+1/2, -z'

loop_
_atom_site_label
_atom_site_type_symbol
_atom_site_fract_x
_atom_site_fract_y
_atom_site_fract_z
_atom_site_U_iso_or_equiv
_atom_site_adp_type
_atom_site_occupancy
_atom_site_symmetry_multiplicity
_atom_site_calc_flag
_atom_site_refinement_flags
O1 O -0.4003(4) 0.55958(11) 0.8483(2) 0.0769(7) Uani 1 1 d .
O2 O 0.1199(3) 0.40671(9) 0.87715(18) 0.0552(5) Uani 1 1 d .
O3 O -0.1079(4) 0.32277(13) 0.7074(2) 0.0777(7) Uani 1 1 d .
O4 O 0.2704(3) 0.20314(9) 0.97121(16) 0.0527(5) Uani 1 1 d .
O5 O 0.5132(4) 0.30608(11) 1.0832(2) 0.0701(6) Uani 1 1 d .
N1 N -0.3261(5) 0.46327(14) 0.7512(2) 0.0573(6) Uani 1 1 d .
N2 N 0.1949(4) 0.33922(12) 0.8631(2) 0.0563(6) Uani 1 1 d .
N3 N 0.4545(4) 0.19240(13) 1.0720(2) 0.0595(6) Uani 1 1 d .
C1 C -0.2971(5) 0.50415(13) 0.8498(3) 0.0516(6) Uani 1 1 d .
C2 C -0.1356(5) 0.48237(14) 0.9707(2) 0.0515(6) Uani 1 1 d .
C3 C -0.0395(5) 0.40972(15) 0.9670(3) 0.0550(7) Uani 1 1 d .
H3A H 0.0423 0.3970 1.0493 0.066 Uiso 1 1 calc R
H3B H -0.1678 0.3776 0.9436 0.066 Uiso 1 1 calc R
C4 C 0.0642(6) 0.53447(16) 0.9954(3) 0.0625(7) Uani 1 1 d .
H4A H 0.0002 0.5800 0.9976 0.094 Uiso 1 1 calc R
H4B H 0.1581 0.5317 0.9299 0.094 Uiso 1 1 calc R
H4C H 0.1602 0.5245 1.0744 0.094 Uiso 1 1 calc R
C5 C -0.2842(7) 0.4833(2) 1.0773(3) 0.0707(9) Uani 1 1 d .
H5A H -0.3490 0.5285 1.0836 0.106 Uiso 1 1 calc R
H5B H -0.1866 0.4717 1.1550 0.106 Uiso 1 1 calc R
H5C H -0.4095 0.4505 1.0597 0.106 Uiso 1 1 calc R
C6 C -0.4665(6) 0.48251(16) 0.6314(3) 0.0579(7) Uani 1 1 d .
H6 H -0.5852 0.5159 0.6480 0.069 Uiso 1 1 calc R
C7 C -0.5914(9) 0.4213(2) 0.5696(4) 0.0941(13) Uani 1 1 d .
H7A H -0.6983 0.4032 0.6223 0.113 Uiso 1 1 calc R
H7B H -0.4779 0.3857 0.5598 0.113 Uiso 1 1 calc R
C8 C -0.7285(9) 0.4397(3) 0.4423(4) 0.1154(18) Uani 1 1 d .
H8A H -0.7957 0.3981 0.4019 0.139 Uiso 1 1 calc R
H8B H -0.8572 0.4700 0.4538 0.139 Uiso 1 1 calc R
C9 C -0.5840(10) 0.4738(3) 0.3595(4) 0.1068(15) Uani 1 1 d .
H9A H -0.6849 0.4892 0.2841 0.128 Uiso 1 1 calc R
H9B H -0.4733 0.4408 0.3352 0.128 Uiso 1 1 calc R
C10 C -0.4534(15) 0.5334(4) 0.4208(5) 0.155(3) Uani 1 1 d .
H10A H -0.5631 0.5703 0.4292 0.186 Uiso 1 1 calc R
H10B H -0.3437 0.5498 0.3683 0.186 Uiso 1 1 calc R
C11 C -0.3206(10) 0.5155(3) 0.5482(4) 0.123(2) Uani 1 1 d .
H11A H -0.1925 0.4847 0.5379 0.148 Uiso 1 1 calc R
H11B H -0.2526 0.5572 0.5879 0.148 Uiso 1 1 calc R
C12 C 0.0678(5) 0.30089(15) 0.7747(2) 0.0522(6) Uani 1 1 d .
C13 C 0.1645(5) 0.22882(15) 0.7533(2) 0.0508(6) Uani 1 1 d .
C14 C 0.3602(5) 0.20551(14) 0.8556(2) 0.0507(6) Uani 1 1 d .
H14A H 0.4156 0.1603 0.8359 0.061 Uiso 1 1 calc R
H14B H 0.4911 0.2374 0.8624 0.061 Uiso 1 1 calc R
C15 C 0.2679(6) 0.23240(19) 0.6316(3) 0.0693(8) Uani 1 1 d .
H15A H 0.1482 0.2467 0.5643 0.104 Uiso 1 1 calc R
H15B H 0.3255 0.1878 0.6131 0.104 Uiso 1 1 calc R
H15C H 0.3949 0.2649 0.6410 0.104 Uiso 1 1 calc R
C16 C -0.0379(5) 0.17759(19) 0.7409(3) 0.0672(8) Uani 1 1 d .
H16A H -0.1616 0.1927 0.6764 0.101 Uiso 1 1 calc R
H16B H -0.0962 0.1747 0.8190 0.101 Uiso 1 1 calc R
H16C H 0.0166 0.1331 0.7196 0.101 Uiso 1 1 calc R
C17 C 0.5550(5) 0.24888(14) 1.1291(3) 0.0518(6) Uani 1 1 d .
C18 C 0.7262(5) 0.23741(15) 1.2502(3) 0.0538(6) Uani 1 1 d .
C19 C 0.5905(10) 0.2341(7) 1.3532(4) 0.198(5) Uani 1 1 d .
H19A H 0.4761 0.1979 1.3374 0.298 Uiso 1 1 calc R
H19B H 0.5121 0.2772 1.3597 0.298 Uiso 1 1 calc R
H19C H 0.6943 0.2249 1.4301 0.298 Uiso 1 1 calc R
C20 C 0.8658(10) 0.1697(3) 1.2489(6) 0.126(2) Uani 1 1 d .
H20A H 0.9541 0.1706 1.1809 0.189 Uiso 1 1 calc R
H20B H 0.7587 0.1315 1.2383 0.189 Uiso 1 1 calc R
H20C H 0.9714 0.1649 1.3266 0.189 Uiso 1 1 calc R
C21 C 0.9034(13) 0.2946(3) 1.2644(6) 0.159(3) Uani 1 1 d .
H21A H 0.9919 0.2929 1.1965 0.239 Uiso 1 1 calc R
H21B H 1.0080 0.2894 1.3424 0.239 Uiso 1 1 calc R
H21C H 0.8238 0.3380 1.2634 0.239 Uiso 1 1 calc R
H3 H 0.454(7) 0.152(2) 1.098(4) 0.076(11) Uiso 1 1 d .
H1 H -0.259(5) 0.4306(18) 0.749(3) 0.043(8) Uiso 1 1 d .
H2 H 0.294(6) 0.3247(19) 0.931(3) 0.065(9) Uiso 1 1 d .

loop_
_atom_site_aniso_label
_atom_site_aniso_U_11
_atom_site_aniso_U_22
_atom_site_aniso_U_33
_atom_site_aniso_U_23
_atom_site_aniso_U_13
_atom_site_aniso_U_12
O1 0.0996(16) 0.0499(13) 0.0719(13) -0.0138(10) -0.0143(11) 0.0277(11)
O2 0.0677(11) 0.0396(10) 0.0589(11) 0.0039(8) 0.0121(9) 0.0146(8)
O3 0.0803(14) 0.0702(15) 0.0725(14) -0.0047(10) -0.0184(11) 0.0316(12)
O4 0.0530(10) 0.0507(11) 0.0506(10) 0.0060(8) -0.0035(8) -0.0037(8)
O5 0.0848(15) 0.0391(11) 0.0768(13) 0.0073(9) -0.0160(10) -0.0003(10)
N1 0.0723(16) 0.0429(14) 0.0523(13) -0.0061(10) -0.0032(10) 0.0185(12)
N2 0.0657(15) 0.0412(12) 0.0592(14) -0.0011(10) 0.0014(11) 0.0149(11)
N3 0.0698(15) 0.0394(14) 0.0604(14) 0.0083(10) -0.0169(11) -0.0079(10)
C1 0.0593(16) 0.0419(15) 0.0514(15) -0.0029(11) 0.0018(12) 0.0080(11)
C2 0.0608(16) 0.0463(15) 0.0462(13) 0.0008(11) 0.0051(11) 0.0087(12)
C3 0.0670(16) 0.0481(16) 0.0497(14) 0.0067(11) 0.0089(12) 0.0121(13)
C4 0.0674(18) 0.0510(17) 0.0649(17) -0.0085(13) -0.0020(14) 0.0032(13)
C5 0.082(2) 0.074(2) 0.0591(17) -0.0057(15) 0.0222(16) 0.0113(16)
C6 0.0674(19) 0.0497(16) 0.0525(14) -0.0028(11) -0.0025(13) 0.0128(13)
C7 0.112(3) 0.091(3) 0.071(2) 0.0077(19) -0.011(2) -0.040(2)
C8 0.110(4) 0.141(5) 0.082(3) -0.011(3) -0.024(2) -0.037(3)
C9 0.139(4) 0.118(4) 0.058(2) 0.009(2) -0.001(2) 0.008(3)
C10 0.217(7) 0.150(6) 0.083(3) 0.057(3) -0.023(4) -0.076(5)
C11 0.134(4) 0.137(5) 0.089(3) 0.036(3) -0.014(3) -0.074(4)
C12 0.0575(15) 0.0477(15) 0.0505(14) 0.0025(11) 0.0059(12) 0.0117(12)
C13 0.0588(15) 0.0432(14) 0.0484(14) 0.0012(11) 0.0023(11) 0.0085(11)
C14 0.0510(14) 0.0430(14) 0.0564(15) 0.0010(11) 0.0032(11) 0.0098(11)
C15 0.087(2) 0.064(2) 0.0592(17) 0.0000(14) 0.0189(16) 0.0145(17)
C16 0.0600(18) 0.0610(18) 0.0748(19) 0.0007(14) -0.0069(14) 0.0006(14)
C17 0.0540(16) 0.0422(15) 0.0573(15) 0.0040(11) 0.0036(12) -0.0016(11)
C18 0.0586(15) 0.0479(16) 0.0519(15) 0.0017(11) -0.0005(12) -0.0037(12)
C19 0.104(4) 0.425(16) 0.061(3) 0.038(5) -0.004(2) 0.047(6)
C20 0.107(4) 0.096(4) 0.147(4) -0.020(3) -0.063(3) 0.021(3)
C21 0.178(6) 0.109(5) 0.153(5) 0.049(4) -0.085(4) -0.073(4)

loop_
_atom_type_symbol
_atom_type_description
_atom_type_scat_dispersion_real
_atom_type_scat_dispersion_imag
_atom_type_scat_source
O O 0.0106 0.0060 'International Tables Vol C Tables 4.2.6.8 and 6.1.1.4'
N N 0.0061 0.0033 'International Tables Vol C Tables 4.2.6.8 and 6.1.1.4'
C C 0.0033 0.0016 'International Tables Vol C Tables 4.2.6.8 and 6.1.1.4'
H H 0.0000 0.0000 'International Tables Vol C Tables 4.2.6.8 and 6.1.1.4'

loop_
_geom_angle_atom_site_label_1
_geom_angle_atom_site_label_2
_geom_angle_atom_site_label_3
_geom_angle
N2 O2 C3 110.71(19)
N3 O4 C14 110.37(18)
C1 N1 C6 122.9(3)
C12 N2 O2 117.3(2)
C17 N3 O4 116.7(2)
O1 C1 N1 121.3(3)
O1 C1 C2 118.5(2)
N1 C1 C2 120.2(2)
C3 C2 C4 110.7(2)
C3 C2 C1 114.0(2)
C4 C2 C1 107.7(2)
C3 C2 C5 106.2(2)
C4 C2 C5 110.8(2)
C1 C2 C5 107.4(2)
O2 C3 C2 109.2(2)
N1 C6 C11 111.3(3)
N1 C6 C7 110.6(3)
C11 C6 C7 110.8(3)
C6 C7 C8 111.3(4)
C9 C8 C7 113.3(4)
C8 C9 C10 112.0(5)
C9 C10 C11 112.2(4)
C6 C11 C10 113.8(5)
O3 C12 N2 122.6(3)
O3 C12 C13 120.7(3)
N2 C12 C13 116.5(2)
C14 C13 C16 109.7(2)
C14 C13 C15 107.1(2)
C16 C13 C15 110.7(3)
C14 C13 C12 114.0(2)
C16 C13 C12 108.5(2)
C15 C13 C12 106.8(2)
O4 C14 C13 108.48(19)
O5 C17 N3 120.8(3)
O5 C17 C18 122.6(2)
N3 C17 C18 116.6(2)
C19 C18 C21 113.2(6)
C19 C18 C17 108.0(3)
C21 C18 C17 108.4(3)
C19 C18 C20 108.2(6)
C21 C18 C20 106.5(4)
C17 C18 C20 112.5(3)

loop_
_geom_bond_atom_site_label_1
_geom_bond_atom_site_label_2
_geom_bond_distance
O1 C1 1.230(3)
O2 N2 1.397(3)
O2 C3 1.443(4)
O3 C12 1.225(3)
O4 N3 1.409(3)
O4 C14 1.429(3)
O5 C17 1.226(3)
N1 C1 1.318(4)
N1 C6 1.463(4)
N2 C12 1.334(4)
N3 C17 1.344(4)
C1 C2 1.538(4)
C2 C3 1.519(4)
C2 C4 1.524(4)
C2 C5 1.545(4)
C6 C11 1.474(6)
C6 C7 1.491(5)
C7 C8 1.516(6)
C8 C9 1.475(8)
C9 C10 1.479(8)
C10 C11 1.505(7)
C12 C13 1.539(4)
C13 C14 1.518(3)
C13 C16 1.523(4)
C13 C15 1.532(4)
C17 C18 1.525(4)
C18 C19 1.463(6)
C18 C21 1.501(6)
C18 C20 1.543(6)

loop_
_cod_related_entry_id
_cod_related_entry_database
_cod_related_entry_code
1 ChemSpider 30660534
